data_7720671
loop_
_publ_author_name
'Herniman, Julie M.'
'P Keeling, George'
'King, Rhys P.'
'Light, Mark E.'
'Kandathil Sintho, Navya'
'Snowsill, Kate'
'Reid, Gillian'

_publ_section_title
;
 Transition metal complexes with phosphine oxide appended aza-macrocycles
 - effects of ring size and denticity.
;
_journal_issue 13
_journal_name_full 'Dalton transactions (Cambridge, England : 2003)'
_journal_page_first 5266
_journal_page_last 5275
_journal_paper_doi 10.1039/d6dt00255b
_journal_volume 55
_journal_year 2026
_chemical_formula_moiety 'C45 H48 Co N3 O3 P3, 2(C24 H20 B), C4 H10 O'
_chemical_formula_sum 'C97 H98 B2 Co N3 O4 P3'
_chemical_formula_weight 1543.24
_space_group_crystal_system triclinic
_space_group_IT_number 2
_space_group_name_Hall '-P 1'
_space_group_name_H-M_alt 'P -1'
_atom_sites_solution_hydrogens mixed
_atom_sites_solution_primary dual
_audit_creation_date 2025-08-05
_audit_creation_method
;
Olex2 1.5
(compiled 2025.07.13 svn.rb7424aed for OlexSys, GUI svn.r7308)
;
_audit_update_record
;
2025-12-15 deposited with the CCDC.	2026-03-02 downloaded from the CCDC.
;
_cell_angle_alpha 117.7140(10)
_cell_angle_beta 106.0810(10)
_cell_angle_gamma 97.3950(10)
_cell_formula_units_Z 2
_cell_length_a 16.13080(10)
_cell_length_b 18.2809(2)
_cell_length_c 18.4056(2)
_cell_measurement_reflns_used 66882
_cell_measurement_temperature 100.00(10)
_cell_measurement_theta_max 32.9100
_cell_measurement_theta_min 2.2710
_cell_volume 4400.22(10)
_computing_cell_refinement 'CrysAlisPro 1.171.43.141a (Rigaku OD, 2024)'
_computing_data_collection 'CrysAlisPro 1.171.43.141a (Rigaku OD, 2024)'
_computing_data_reduction 'CrysAlisPro 1.171.43.141a (Rigaku OD, 2024)'
_computing_molecular_graphics 'Olex2 1.5 (Dolomanov et al., 2009)'
_computing_publication_material 'Olex2 1.5 (Dolomanov et al., 2009)'
_computing_structure_refinement 'SHELXL 2018/3 (Sheldrick, 2015)'
_computing_structure_solution 'SHELXT 2018/2 (Sheldrick, 2018)'
_diffrn_ambient_environment N~2~
_diffrn_ambient_temperature 100.00(10)
_diffrn_detector 'Hybrid Pixel Array Detector'
_diffrn_detector_area_resol_mean 10.0000
_diffrn_detector_type HyPix
_diffrn_measured_fraction_theta_full 0.998
_diffrn_measured_fraction_theta_max 0.880
_diffrn_measurement_details
;
List of Runs (angles in degrees, time in seconds):

  # Type    Start    End  Width  t~exp~   \w     \q     \k     \f   Frames
#--------------------------------------------------------------------------
  1  \w     -6.00  20.00   0.50    1.54    --   13.07  75.00-137.25   52
  2  \w     -5.00  22.00   0.50    1.54    --   13.07  74.00 -73.97   54
  3  \w      2.00  56.00   0.50    1.54    --   13.07  57.00   0.00  108
  4  \w     -5.00  25.00   0.50    1.54    --   13.07  73.00  75.20   60
  5  \w      2.00  56.00   0.50    1.54    --   13.07  57.00 150.00  108
  6  \w     16.00  91.00   0.50    1.54    --   13.07  19.00  90.00  150
  7  \w      7.00  88.00   0.50    1.54    --   13.07  38.00   0.00  162
  8  \w      7.00  88.00   0.50    1.54    --   13.07  38.00   0.00  162
  9  \w      7.00  88.00   0.50    1.54    --   13.07  38.00 -90.00  162
 10  \w    -67.00 -25.00   0.50    1.54    --  -14.48 138.00 -34.60   84
 11  \w     16.00  64.00   0.50    1.54    --  -14.48  19.00-120.00   96
 12  \w     16.00  64.00   0.50    1.54    --  -14.48  19.00 120.00   96
 13  \w    -65.00 -22.00   0.50    1.54    --   13.07 -19.00 120.00   86
 14  \w    -65.00 -22.00   0.50    1.54    --   13.07 -19.00 150.00   86
 15  \w    -60.00  25.00   0.50    1.54    --   13.07 -57.00 -30.00  170
 16  \w    -24.00  33.00   0.50    1.54    --   13.07 -77.00-120.00  114
 17  \w    -24.00  33.00   0.50    1.54    --   13.07 -77.00-180.00  114
;
_diffrn_measurement_device 'four-circle diffractometer'
_diffrn_measurement_device_type 'ROD, Synergy Custom system, HyPix'
_diffrn_measurement_method '\w scans'
_diffrn_orient_matrix_type 'CrysAlisPro convention (1999,Acta A55,543-557)'
_diffrn_orient_matrix_UB_11 -0.0013099000
_diffrn_orient_matrix_UB_12 0.0020072000
_diffrn_orient_matrix_UB_13 -0.0378564000
_diffrn_orient_matrix_UB_21 0.0214982000
_diffrn_orient_matrix_UB_22 0.0453906000
_diffrn_orient_matrix_UB_23 0.0275924000
_diffrn_orient_matrix_UB_31 0.0429142000
_diffrn_orient_matrix_UB_32 -0.0071000000
_diffrn_orient_matrix_UB_33 0.0052597000
_diffrn_radiation_monochromator mirror
_diffrn_radiation_probe x-ray
_diffrn_radiation_type 'Mo K\a'
_diffrn_radiation_wavelength 0.71073
_diffrn_reflns_av_R_equivalents 0.0360
_diffrn_reflns_av_unetI/netI 0.0355
_diffrn_reflns_Laue_measured_fraction_full 0.998
_diffrn_reflns_Laue_measured_fraction_max 0.880
_diffrn_reflns_limit_h_max 22
_diffrn_reflns_limit_h_min -24
_diffrn_reflns_limit_k_max 27
_diffrn_reflns_limit_k_min -27
_diffrn_reflns_limit_l_max 27
_diffrn_reflns_limit_l_min -27
_diffrn_reflns_number 132450
_diffrn_reflns_point_group_measured_fraction_full 0.998
_diffrn_reflns_point_group_measured_fraction_max 0.880
_diffrn_reflns_theta_full 25.242
_diffrn_reflns_theta_max 32.934
_diffrn_reflns_theta_min 2.273
_diffrn_source 'Rotating-anode X-ray tube'
_diffrn_source_type 'Rigaku (Mo) X-ray Source'
_exptl_absorpt_coefficient_mu 0.301
_exptl_absorpt_correction_T_max 1.00000
_exptl_absorpt_correction_T_min 0.60669
_exptl_absorpt_correction_type multi-scan
_exptl_absorpt_process_details
;
CrysAlisPro 1.171.43.141a (Rigaku Oxford Diffraction, 2024)
Empirical absorption correction using spherical harmonics,
implemented in SCALE3 ABSPACK scaling algorithm.
;
_exptl_crystal_colour pink
_exptl_crystal_colour_primary pink
_exptl_crystal_density_diffrn 1.165
_exptl_crystal_description block
_exptl_crystal_F_000 1630
_exptl_crystal_size_max 0.34
_exptl_crystal_size_mid 0.1
_exptl_crystal_size_min 0.04
_refine_diff_density_max 0.932
_refine_diff_density_min -0.460
_refine_diff_density_rms 0.080
_refine_ls_extinction_method none
_refine_ls_goodness_of_fit_ref 1.036
_refine_ls_hydrogen_treatment mixed
_refine_ls_matrix_type full
_refine_ls_number_parameters 1044
_refine_ls_number_reflns 29045
_refine_ls_number_restraints 0
_refine_ls_restrained_S_all 1.036
_refine_ls_R_factor_all 0.0683
_refine_ls_R_factor_gt 0.0492
_refine_ls_shift/su_max 0.001
_refine_ls_shift/su_mean 0.000
_refine_ls_structure_factor_coef Fsqd
_refine_ls_weighting_details 'w=1/[\s^2^(Fo^2^)+(0.0866P)^2^+2.0727P] where P=(Fo^2^+2Fc^2^)/3'
_refine_ls_weighting_scheme calc
_refine_ls_wR_factor_gt 0.1410
_refine_ls_wR_factor_ref 0.1534
_reflns_Friedel_coverage 0.000
_reflns_number_gt 22502
_reflns_number_total 29045
_reflns_threshold_expression 'I > 2\s(I)'
_cod_data_source_file d6dt00255b2.cif
_cod_data_source_block 2024rk_ksexp1pink_auto
_cod_depositor_comments 'Adding full bibliography for 7720665--7720675.cif.'
_cod_original_cell_volume 4400.22(8)
_cod_database_code 7720671
_shelx_shelxl_version_number 2018/3
_chemical_oxdiff_formula 'Co N P O H C B'
_shelx_space_group_comment
;
The symmetry employed for this shelxl refinement is uniquely defined
by the following loop, which should always be used as a source of
symmetry information in preference to the above space-group names.
They are only intended as comments.
;
_shelx_estimated_absorpt_t_max 0.988
_shelx_estimated_absorpt_t_min 0.905
_olex2_refinement_description
;
1. Others
 Fixed Sof: O4(0.5) O5(0.5) C100(0.5) H10A(0.5) H10B(0.5) C99(0.5) H99A(0.5)
 H99B(0.5) C94(0.5) H94A(0.5) H94B(0.5) H94C(0.5) C101(0.5) H10C(0.5) H10D(0.5)
 H10E(0.5) C95(0.5) H95A(0.5) H95B(0.5) C96(0.5) H96A(0.5) H96B(0.5) C98(0.5)
 H98A(0.5) H98B(0.5) H98C(0.5) C97(0.5) H97A(0.5) H97B(0.5) H97C(0.5)
2.a Secondary CH2 refined with riding coordinates:
 C14(H14A,H14B), C28(H28A,H28B), C29(H29A,H29B), C42(H42A,H42B), C43(H43A,
 H43B), C31(H31A,H31B), C13(H13A,H13B), C15(H15A,H15B), C30(H30A,H30B),
 C100(H10A,H10B), C99(H99A,H99B), C95(H95A,H95B), C96(H96A,H96B)
2.b Aromatic/amide H refined with riding coordinates:
 C72(H72), C71(H71), C83(H83), C81(H81), C73(H73), C75(H75), C79(H79),
 C87(H87), C78(H78), C74(H74), C80(H80), C21(H21), C6(H6), C65(H65), C27(H27),
 C86(H86), C84(H84), C66(H66), C7(H7), C26(H26), C93(H93), C8(H8), C51(H51),
 C11(H11), C85(H85), C45(H45), C89(H89), C63(H63), C59(H59), C92(H92), C2(H2),
 C20(H20), C62(H62), C9(H9), C23(H23), C25(H25), C17(H17), C4(H4), C10(H10),
 C50(H50), C60(H60), C5(H5), C3(H3), C41(H41), C49(H49), C35(H35), C61(H61),
 C67(H67), C24(H24), C53(H53), C32(H32), C90(H90), C91(H91), C19(H19), C69(H69),
  C37(H37), C47(H47), C57(H57), C18(H18), C68(H68), C54(H54), C33(H33),
 C56(H56), C55(H55), C48(H48), C34(H34), C40(H40), C39(H39), C38(H38)
2.c Idealised Me refined as rotating group:
 C94(H94A,H94B,H94C), C101(H10C,H10D,H10E), C98(H98A,H98B,H98C), C97(H97A,H97B,
 H97C)
;
_olex2_submission_special_instructions 'No special instructions were received'
_oxdiff_exptl_absorpt_empirical_details
;
Empirical correction (ABSPACK) includes:
- Absorption correction using spherical harmonics
- Frame scaling
;
_oxdiff_exptl_absorpt_empirical_full_max 1.775
_oxdiff_exptl_absorpt_empirical_full_min 0.541

loop_
_space_group_symop_operation_xyz
'x, y, z'
'-x, -y, -z'

loop_
_atom_site_label
_atom_site_type_symbol
_atom_site_fract_x
_atom_site_fract_y
_atom_site_fract_z
_atom_site_U_iso_or_equiv
_atom_site_adp_type
_atom_site_occupancy
_atom_site_site_symmetry_order
_atom_site_calc_flag
_atom_site_refinement_flags_posn
_atom_site_refinement_flags_adp
_atom_site_refinement_flags_occupancy
_atom_site_disorder_assembly
_atom_site_disorder_group
Co1 Co 0.30532(2) 0.30525(2) 0.24436(2) 0.01504(5) Uani 1 1 d . . . . .
P2 P 0.20448(2) 0.43491(2) 0.31715(2) 0.01572(7) Uani 1 1 d . . . . .
P1 P 0.45151(3) 0.37324(3) 0.19690(3) 0.01756(8) Uani 1 1 d . . . . .
P3 P 0.35006(3) 0.20964(2) 0.34287(2) 0.01833(8) Uani 1 1 d . . . . .
O2 O 0.29378(7) 0.42877(7) 0.30757(7) 0.01706(19) Uani 1 1 d . . . . .
O1 O 0.43809(7) 0.34001(7) 0.25543(7) 0.0196(2) Uani 1 1 d . . . . .
O3 O 0.33670(8) 0.29481(7) 0.35729(7) 0.0203(2) Uani 1 1 d . . . . .
N3 N 0.28471(9) 0.16734(8) 0.17131(8) 0.0188(2) Uani 1 1 d . . . . .
N2 N 0.15928(8) 0.26244(8) 0.20170(8) 0.0171(2) Uani 1 1 d . . . . .
N1 N 0.27053(8) 0.28905(8) 0.11466(8) 0.0169(2) Uani 1 1 d . . . . .
C72 C 0.05376(11) 0.63298(10) 0.66364(11) 0.0239(3) Uani 1 1 d . . . . .
H72 H 0.061331 0.580645 0.659435 0.029 Uiso 1 1 calc R U . . .
C76 C 0.12160(10) 0.96141(9) 0.85143(10) 0.0184(3) Uani 1 1 d . . . . .
C71 C 0.10837(11) 0.71250(10) 0.73973(11) 0.0215(3) Uani 1 1 d . . . . .
H71 H 0.152525 0.712844 0.786501 0.026 Uiso 1 1 calc R U . . .
C16 C 0.14854(10) 0.48387(10) 0.26249(10) 0.0191(3) Uani 1 1 d . . . . .
C44 C 0.45911(11) 0.22112(10) 0.41301(10) 0.0209(3) Uani 1 1 d . . . . .
C82 C 0.19983(10) 0.88020(10) 0.92669(10) 0.0191(3) Uani 1 1 d . . . . .
C12 C 0.51486(11) 0.32052(10) 0.13364(11) 0.0222(3) Uani 1 1 d . . . . .
C83 C 0.28585(11) 0.92015(10) 0.99528(10) 0.0228(3) Uani 1 1 d . . . . .
H83 H 0.333593 0.949564 0.988702 0.027 Uiso 1 1 calc R U . . .
C81 C 0.07137(10) 0.98285(9) 0.90549(9) 0.0183(3) Uani 1 1 d . . . . .
H81 H 0.071920 0.957188 0.940120 0.022 Uiso 1 1 calc R U . . .
C73 C -0.01176(11) 0.62989(11) 0.59387(11) 0.0255(3) Uani 1 1 d . . . . .
H73 H -0.048815 0.575897 0.541676 0.031 Uiso 1 1 calc R U . . .
C70 C 0.10070(10) 0.79238(10) 0.75004(10) 0.0195(3) Uani 1 1 d . . . . .
C75 C 0.03307(11) 0.78640(10) 0.67880(10) 0.0228(3) Uani 1 1 d . . . . .
H75 H 0.024247 0.838352 0.682874 0.027 Uiso 1 1 calc R U . . .
C79 C 0.02008(11) 1.08059(10) 0.86288(11) 0.0241(3) Uani 1 1 d . . . . .
H79 H -0.013901 1.120045 0.866520 0.029 Uiso 1 1 calc R U . . .
C87 C 0.13337(11) 0.83746(11) 0.94134(11) 0.0240(3) Uani 1 1 d . . . . .
H87 H 0.074284 0.808375 0.896106 0.029 Uiso 1 1 calc R U . . .
C22 C 0.21889(10) 0.49829(10) 0.43101(10) 0.0189(3) Uani 1 1 d . . . . .
C78 C 0.07015(12) 1.06226(11) 0.80962(11) 0.0256(3) Uani 1 1 d . . . . .
H78 H 0.070990 1.089756 0.776812 0.031 Uiso 1 1 calc R U . . .
C74 C -0.02191(11) 0.70714(11) 0.60202(11) 0.0251(3) Uani 1 1 d . . . . .
H74 H -0.066511 0.706230 0.555125 0.030 Uiso 1 1 calc R U . . .
C77 C 0.11937(11) 1.00346(10) 0.80404(11) 0.0227(3) Uani 1 1 d . . . . .
C1 C 0.50928(10) 0.48726(10) 0.25876(10) 0.0195(3) Uani 1 1 d . . . . .
C88 C 0.26225(10) 0.90824(10) 0.81604(10) 0.0206(3) Uani 1 1 d . . . . .
C80 C 0.02072(10) 1.04002(10) 0.91075(10) 0.0207(3) Uani 1 1 d . . . . .
H80 H -0.013507 1.051322 0.947179 0.025 Uiso 1 1 calc R U . . .
C21 C 0.05527(11) 0.47109(12) 0.23869(12) 0.0264(3) Uani 1 1 d . . . . .
H21 H 0.019399 0.430692 0.245072 0.032 Uiso 1 1 calc R U . . .
C6 C 0.58994(11) 0.52105(11) 0.25541(12) 0.0256(3) Uani 1 1 d . . . . .
H6 H 0.615560 0.483209 0.218516 0.031 Uiso 1 1 calc R U . . .
C65 C 0.78010(11) 0.50387(11) 0.17876(11) 0.0243(3) Uani 1 1 d . . . . .
H65 H 0.741969 0.456369 0.121094 0.029 Uiso 1 1 calc R U . . .
C14 C 0.18066(10) 0.30392(10) 0.09357(10) 0.0186(3) Uani 1 1 d . . . . .
H14A H 0.154245 0.284100 0.029743 0.022 Uiso 1 1 calc R U . . .
H14B H 0.188474 0.366776 0.128452 0.022 Uiso 1 1 calc R U . . .
C27 C 0.17178(11) 0.55811(10) 0.45933(11) 0.0217(3) Uani 1 1 d . . . . .
H27 H 0.128288 0.564076 0.417197 0.026 Uiso 1 1 calc R U . . .
C28 C 0.13493(10) 0.32522(9) 0.27280(10) 0.0185(3) Uani 1 1 d . . . . .
H28A H 0.145144 0.312621 0.320829 0.022 Uiso 1 1 calc R U . . .
H28B H 0.070080 0.320176 0.248602 0.022 Uiso 1 1 calc R U . . .
C86 C 0.14950(13) 0.83544(12) 1.01866(12) 0.0290(3) Uani 1 1 d . . . . .
H86 H 0.102044 0.806236 1.025729 0.035 Uiso 1 1 calc R U . . .
C84 C 0.30385(13) 0.91822(11) 1.07307(11) 0.0284(3) Uani 1 1 d . . . . .
H84 H 0.363206 0.945651 1.117857 0.034 Uiso 1 1 calc R U . . .
C66 C 0.80070(12) 0.49050(12) 0.24943(12) 0.0279(3) Uani 1 1 d . . . . .
H66 H 0.776915 0.434620 0.238926 0.034 Uiso 1 1 calc R U . . .
C36 C 0.26723(11) 0.15160(11) 0.36036(11) 0.0237(3) Uani 1 1 d . . . . .
C29 C 0.13902(11) 0.17675(10) 0.19350(10) 0.0205(3) Uani 1 1 d . . . . .
H29A H 0.072925 0.147533 0.163050 0.025 Uiso 1 1 calc R U . . .
H29B H 0.158540 0.185027 0.253467 0.025 Uiso 1 1 calc R U . . .
C42 C 0.31089(11) 0.15353(10) 0.09538(10) 0.0213(3) Uani 1 1 d . . . . .
H42A H 0.292797 0.090589 0.051475 0.026 Uiso 1 1 calc R U . . .
H42B H 0.377480 0.176638 0.117182 0.026 Uiso 1 1 calc R U . . .
C7 C 0.51872(12) 0.33238(12) 0.06476(12) 0.0277(3) Uani 1 1 d . . . . .
H7 H 0.481332 0.361554 0.046221 0.033 Uiso 1 1 calc R U . . .
C43 C 0.26588(11) 0.19838(9) 0.05010(9) 0.0198(3) Uani 1 1 d . . . . .
H43A H 0.295723 0.200042 0.010345 0.024 Uiso 1 1 calc R U . . .
H43B H 0.201591 0.163667 0.012864 0.024 Uiso 1 1 calc R U . . .
C26 C 0.18856(12) 0.60896(11) 0.54926(11) 0.0264(3) Uani 1 1 d . . . . .
H26 H 0.156744 0.649880 0.568707 0.032 Uiso 1 1 calc R U . . .
C93 C 0.32615(11) 0.99091(10) 0.86829(11) 0.0249(3) Uani 1 1 d . . . . .
H93 H 0.315465 1.035206 0.915375 0.030 Uiso 1 1 calc R U . . .
C64 C 0.81310(11) 0.58432(11) 0.18881(11) 0.0225(3) Uani 1 1 d . . . . .
C46 C 0.73443(11) 0.67275(11) 0.12582(11) 0.0225(3) Uani 1 1 d . . . . .
C31 C 0.34675(11) 0.14675(10) 0.22981(10) 0.0210(3) Uani 1 1 d . . . . .
H31A H 0.408268 0.160769 0.230134 0.025 Uiso 1 1 calc R U . . .
H31B H 0.325796 0.084042 0.207171 0.025 Uiso 1 1 calc R U . . .
C8 C 0.57753(13) 0.30131(12) 0.02340(12) 0.0306(4) Uani 1 1 d . . . . .
H8 H 0.581347 0.310102 -0.022692 0.037 Uiso 1 1 calc R U . . .
C13 C 0.33940(10) 0.35620(10) 0.12104(10) 0.0184(3) Uani 1 1 d . . . . .
H13A H 0.323903 0.411218 0.143233 0.022 Uiso 1 1 calc R U . . .
H13B H 0.340130 0.337547 0.061434 0.022 Uiso 1 1 calc R U . . .
C51 C 0.75490(11) 0.74786(10) 0.12311(10) 0.0224(3) Uani 1 1 d . . . . .
H51 H 0.803547 0.758397 0.106177 0.027 Uiso 1 1 calc R U . . .
C11 C 0.56690(11) 0.27498(11) 0.15870(12) 0.0251(3) Uani 1 1 d . . . . .
H11 H 0.563246 0.265881 0.204651 0.030 Uiso 1 1 calc R U . . .
C85 C 0.23554(14) 0.87649(12) 1.08527(12) 0.0310(4) Uani 1 1 d . . . . .
H85 H 0.247543 0.876034 1.138558 0.037 Uiso 1 1 calc R U . . .
C45 C 0.53233(12) 0.28714(12) 0.43493(12) 0.0288(3) Uani 1 1 d . . . . .
H45 H 0.523805 0.324972 0.413441 0.035 Uiso 1 1 calc R U . . .
C89 C 0.28204(13) 0.84690(12) 0.74708(12) 0.0312(4) Uani 1 1 d . . . . .
H89 H 0.240751 0.789958 0.709073 0.037 Uiso 1 1 calc R U . . .
C63 C 0.76180(12) 0.43744(12) -0.01803(12) 0.0282(3) Uani 1 1 d . . . . .
H63 H 0.818937 0.441531 0.018730 0.034 Uiso 1 1 calc R U . . .
C15 C 0.11584(10) 0.25550(10) 0.11476(10) 0.0196(3) Uani 1 1 d . . . . .
H15A H 0.063913 0.278985 0.115784 0.024 Uiso 1 1 calc R U . . .
H15B H 0.092040 0.193539 0.066791 0.024 Uiso 1 1 calc R U . . .
C59 C 0.64504(12) 0.49820(12) -0.04670(13) 0.0287(3) Uani 1 1 d . . . . .
H59 H 0.619502 0.544628 -0.029513 0.034 Uiso 1 1 calc R U . . .
C92 C 0.40443(12) 1.01131(12) 0.85461(13) 0.0322(4) Uani 1 1 d . . . . .
H92 H 0.446059 1.068103 0.892209 0.039 Uiso 1 1 calc R U . . .
C2 C 0.47213(12) 0.54373(11) 0.31343(11) 0.0261(3) Uani 1 1 d . . . . .
H2 H 0.418081 0.521181 0.317209 0.031 Uiso 1 1 calc R U . . .
C20 C 0.01562(13) 0.51825(15) 0.20554(15) 0.0357(4) Uani 1 1 d . . . . .
H20 H -0.047420 0.510934 0.190264 0.043 Uiso 1 1 calc R U . . .
C62 C 0.71309(13) 0.35971(13) -0.09859(13) 0.0322(4) Uani 1 1 d . . . . .
H62 H 0.736754 0.311988 -0.115274 0.039 Uiso 1 1 calc R U . . .
C9 C 0.63051(13) 0.25744(12) 0.05002(13) 0.0332(4) Uani 1 1 d . . . . .
H9 H 0.671502 0.237174 0.022645 0.040 Uiso 1 1 calc R U . . .
C23 C 0.28236(13) 0.48917(12) 0.49276(11) 0.0284(3) Uani 1 1 d . . . . .
H23 H 0.314415 0.448405 0.473682 0.034 Uiso 1 1 calc R U . . .
C25 C 0.25169(14) 0.59983(12) 0.61035(12) 0.0318(4) Uani 1 1 d . . . . .
H25 H 0.263163 0.634614 0.671792 0.038 Uiso 1 1 calc R U . . .
C30 C 0.18778(11) 0.11997(10) 0.14099(10) 0.0218(3) Uani 1 1 d . . . . .
H30A H 0.184309 0.068918 0.147374 0.026 Uiso 1 1 calc R U . . .
H30B H 0.156628 0.098711 0.077212 0.026 Uiso 1 1 calc R U . . .
C17 C 0.20073(11) 0.54161(11) 0.25110(11) 0.0240(3) Uani 1 1 d . . . . .
H17 H 0.263953 0.549904 0.266900 0.029 Uiso 1 1 calc R U . . .
C58 C 0.73009(11) 0.51003(11) 0.01118(11) 0.0238(3) Uani 1 1 d . . . . .
C4 C 0.59430(13) 0.66539(12) 0.35806(12) 0.0317(4) Uani 1 1 d . . . . .
H4 H 0.622870 0.726217 0.391229 0.038 Uiso 1 1 calc R U . . .
C10 C 0.62442(13) 0.24279(12) 0.11598(13) 0.0313(4) Uani 1 1 d . . . . .
H10 H 0.659443 0.210803 0.132084 0.038 Uiso 1 1 calc R U . . .
C50 C 0.70693(12) 0.80810(11) 0.14422(11) 0.0253(3) Uani 1 1 d . . . . .
H50 H 0.723499 0.858392 0.141679 0.030 Uiso 1 1 calc R U . . .
C60 C 0.59628(13) 0.42180(13) -0.12804(13) 0.0344(4) Uani 1 1 d . . . . .
H60 H 0.539579 0.417624 -0.165564 0.041 Uiso 1 1 calc R U . . .
C5 C 0.63271(12) 0.60974(12) 0.30585(12) 0.0299(4) Uani 1 1 d . . . . .
H5 H 0.688381 0.632421 0.304654 0.036 Uiso 1 1 calc R U . . .
C3 C 0.51415(13) 0.63241(12) 0.36199(12) 0.0317(4) Uani 1 1 d . . . . .
H3 H 0.488154 0.670684 0.397977 0.038 Uiso 1 1 calc R U . . .
C52 C 0.88659(11) 0.64033(11) 0.10056(12) 0.0253(3) Uani 1 1 d . . . . .
C41 C 0.23389(13) 0.20030(14) 0.42405(13) 0.0319(4) Uani 1 1 d . . . . .
H41 H 0.252493 0.261766 0.453732 0.038 Uiso 1 1 calc R U . . .
C49 C 0.63556(13) 0.79493(12) 0.16876(13) 0.0307(4) Uani 1 1 d . . . . .
H49 H 0.603148 0.836037 0.183788 0.037 Uiso 1 1 calc R U . . .
C35 C 0.47164(13) 0.16596(12) 0.44530(13) 0.0321(4) Uani 1 1 d . . . . .
H35 H 0.421418 0.120952 0.430274 0.039 Uiso 1 1 calc R U . . .
C61 C 0.62977(13) 0.35199(13) -0.15460(13) 0.0342(4) Uani 1 1 d . . . . .
H61 H 0.596563 0.299604 -0.210103 0.041 Uiso 1 1 calc R U . . .
C67 C 0.85532(13) 0.55760(13) 0.33463(13) 0.0317(4) Uani 1 1 d . . . . .
H67 H 0.870129 0.548592 0.382908 0.038 Uiso 1 1 calc R U . . .
C24 C 0.29836(15) 0.54018(14) 0.58243(12) 0.0363(4) Uani 1 1 d . . . . .
H24 H 0.341451 0.534171 0.624803 0.044 Uiso 1 1 calc R U . . .
C53 C 0.91217(12) 0.59745(14) 0.02827(14) 0.0330(4) Uani 1 1 d . . . . .
H53 H 0.870918 0.544510 -0.022618 0.040 Uiso 1 1 calc R U . . .
C32 C 0.61800(13) 0.29732(15) 0.48847(14) 0.0378(4) Uani 1 1 d . . . . .
H32 H 0.668386 0.342070 0.503307 0.045 Uiso 1 1 calc R U . . .
C90 C 0.35965(15) 0.86590(14) 0.73195(15) 0.0442(5) Uani 1 1 d . . . . .
H90 H 0.370419 0.822183 0.684483 0.053 Uiso 1 1 calc R U . . .
C91 C 0.42118(14) 0.94813(15) 0.78572(15) 0.0408(5) Uani 1 1 d . . . . .
H91 H 0.474265 0.961183 0.775574 0.049 Uiso 1 1 calc R U . . .
C19 C 0.06785(14) 0.57559(15) 0.19487(15) 0.0382(4) Uani 1 1 d . . . . .
H19 H 0.040414 0.607689 0.172404 0.046 Uiso 1 1 calc R U . . .
C69 C 0.86610(15) 0.65108(12) 0.27660(13) 0.0357(4) Uani 1 1 d . . . . .
H69 H 0.888176 0.707705 0.288113 0.043 Uiso 1 1 calc R U . . .
C37 C 0.23991(15) 0.06154(12) 0.31787(13) 0.0370(4) Uani 1 1 d . . . . .
H37 H 0.262460 0.027964 0.274785 0.044 Uiso 1 1 calc R U . . .
C47 C 0.66009(13) 0.66129(13) 0.14954(14) 0.0326(4) Uani 1 1 d . . . . .
H47 H 0.641987 0.610502 0.150841 0.039 Uiso 1 1 calc R U . . .
C57 C 0.94937(12) 0.72041(13) 0.17024(15) 0.0342(4) Uani 1 1 d . . . . .
H57 H 0.934237 0.754440 0.219371 0.041 Uiso 1 1 calc R U . . .
C18 C 0.15976(14) 0.58695(13) 0.21650(14) 0.0333(4) Uani 1 1 d . . . . .
H18 H 0.194768 0.625725 0.207685 0.040 Uiso 1 1 calc R U . . .
B2 B 0.17223(11) 0.88564(11) 0.83660(11) 0.0182(3) Uani 1 1 d . . . . .
C68 C 0.88795(15) 0.63856(14) 0.34763(13) 0.0381(4) Uani 1 1 d . . . . .
H68 H 0.925552 0.685843 0.405618 0.046 Uiso 1 1 calc R U . . .
C54 C 0.99560(14) 0.62909(17) 0.02772(17) 0.0416(5) Uani 1 1 d . . . . .
H54 H 1.010299 0.597234 -0.022368 0.050 Uiso 1 1 calc R U . . .
C33 C 0.63062(14) 0.24248(15) 0.52055(14) 0.0400(5) Uani 1 1 d . . . . .
H33 H 0.689582 0.249971 0.557127 0.048 Uiso 1 1 calc R U . . .
C56 C 1.03342(13) 0.75262(15) 0.17084(18) 0.0417(5) Uani 1 1 d . . . . .
H56 H 1.074312 0.806493 0.220559 0.050 Uiso 1 1 calc R U . . .
C55 C 1.05696(13) 0.70709(16) 0.10040(18) 0.0424(5) Uani 1 1 d . . . . .
H55 H 1.114279 0.728391 0.101122 0.051 Uiso 1 1 calc R U . . .
C48 C 0.61207(14) 0.72072(14) 0.17108(16) 0.0376(4) Uani 1 1 d . . . . .
H48 H 0.562900 0.710467 0.187483 0.045 Uiso 1 1 calc R U . . .
C34 C 0.55792(15) 0.17705(14) 0.49959(15) 0.0423(5) Uani 1 1 d . . . . .
H34 H 0.566693 0.139960 0.522012 0.051 Uiso 1 1 calc R U . . .
O4 O 0.53248(18) 0.09762(19) 0.63314(18) 0.0319(5) Uani 0.5 1 d . . P . .
C40 C 0.17338(16) 0.15827(17) 0.44368(16) 0.0454(5) Uani 1 1 d . . . . .
H40 H 0.149709 0.191128 0.486023 0.055 Uiso 1 1 calc R U . . .
O5 O 0.13011(18) -0.04251(18) 0.52361(16) 0.0304(5) Uani 0.5 1 d . . P . .
B1 B 0.79071(12) 0.60128(12) 0.10520(12) 0.0223(3) Uani 1 1 d . . . . .
C39 C 0.14744(17) 0.06880(19) 0.40185(17) 0.0546(7) Uani 1 1 d . . . . .
H39 H 0.107495 0.040563 0.416818 0.065 Uiso 1 1 calc R U . . .
C38 C 0.17940(18) 0.02092(15) 0.33878(16) 0.0516(6) Uani 1 1 d . . . . .
H38 H 0.160077 -0.040542 0.309092 0.062 Uiso 1 1 calc R U . . .
C100 C 0.6091(3) 0.1098(2) 0.7022(2) 0.0304(7) Uani 0.5 1 d . . P . .
H10A H 0.611031 0.053435 0.696137 0.036 Uiso 0.5 1 calc R U P . .
H10B H 0.606206 0.148007 0.760496 0.036 Uiso 0.5 1 calc R U P . .
C99 C 0.4496(3) 0.0634(3) 0.6347(3) 0.0340(8) Uani 0.5 1 d . . P . .
H99A H 0.445049 0.103006 0.691713 0.041 Uiso 0.5 1 calc R U P . .
H99B H 0.446507 0.006448 0.629131 0.041 Uiso 0.5 1 calc R U P . .
C94 C 0.1406(4) 0.1050(3) 0.6185(2) 0.0488(12) Uani 0.5 1 d . . P . .
H94A H 0.187147 0.121167 0.599412 0.073 Uiso 0.5 1 calc R U P . .
H94B H 0.154595 0.149256 0.680568 0.073 Uiso 0.5 1 calc R U P . .
H94C H 0.081405 0.100640 0.580937 0.073 Uiso 0.5 1 calc R U P . .
C101 C 0.6911(3) 0.1501(4) 0.6963(3) 0.0455(11) Uani 0.5 1 d . . P . .
H10C H 0.698049 0.108572 0.642242 0.068 Uiso 0.5 1 calc R U P . .
H10D H 0.744533 0.166515 0.748405 0.068 Uiso 0.5 1 calc R U P . .
H10E H 0.684875 0.201910 0.694408 0.068 Uiso 0.5 1 calc R U P . .
C95 C 0.1386(3) 0.0193(3) 0.6104(2) 0.0404(9) Uani 0.5 1 d . . P . .
H95A H 0.195081 0.025500 0.654557 0.049 Uiso 0.5 1 calc R U P . .
H95B H 0.086950 -0.000678 0.622571 0.049 Uiso 0.5 1 calc R U P . .
C96 C 0.1300(4) -0.1250(3) 0.5125(3) 0.0507(11) Uani 0.5 1 d . . P . .
H96A H 0.078078 -0.148081 0.522419 0.061 Uiso 0.5 1 calc R U P . .
H96B H 0.186434 -0.119143 0.556412 0.061 Uiso 0.5 1 calc R U P . .
C98 C 0.3733(3) 0.0532(3) 0.5586(4) 0.0475(11) Uani 0.5 1 d . . P . .
H98A H 0.380277 0.016577 0.502789 0.071 Uiso 0.5 1 calc R U P . .
H98B H 0.374425 0.110353 0.566837 0.071 Uiso 0.5 1 calc R U P . .
H98C H 0.315539 0.026172 0.556607 0.071 Uiso 0.5 1 calc R U P . .
C97 C 0.1233(4) -0.1860(4) 0.4201(4) 0.0609(15) Uani 0.5 1 d . . P . .
H97A H 0.066729 -0.192542 0.376905 0.091 Uiso 0.5 1 calc R U P . .
H97B H 0.124100 -0.242622 0.412407 0.091 Uiso 0.5 1 calc R U P . .
H97C H 0.174757 -0.162663 0.410520 0.091 Uiso 0.5 1 calc R U P . .
H77 H 0.1532(14) 0.9899(14) 0.7675(15) 0.028(5) Uiso 1 1 d . . . . .

loop_
_atom_site_aniso_label
_atom_site_aniso_U_11
_atom_site_aniso_U_22
_atom_site_aniso_U_33
_atom_site_aniso_U_23
_atom_site_aniso_U_13
_atom_site_aniso_U_12
Co1 0.01618(10) 0.01415(9) 0.01436(9) 0.00666(7) 0.00703(7) 0.00405(7)
P2 0.01542(16) 0.01685(16) 0.01688(16) 0.00924(13) 0.00804(13) 0.00519(13)
P1 0.01698(17) 0.02073(17) 0.01913(17) 0.01164(14) 0.00974(13) 0.00725(13)
P3 0.02190(18) 0.01643(16) 0.01593(16) 0.00829(13) 0.00720(13) 0.00465(14)
O2 0.0163(5) 0.0158(4) 0.0194(5) 0.0084(4) 0.0088(4) 0.0048(4)
O1 0.0187(5) 0.0242(5) 0.0209(5) 0.0136(4) 0.0106(4) 0.0081(4)
O3 0.0259(5) 0.0181(5) 0.0184(5) 0.0096(4) 0.0097(4) 0.0084(4)
N3 0.0230(6) 0.0170(5) 0.0157(5) 0.0084(4) 0.0074(5) 0.0052(5)
N2 0.0189(6) 0.0159(5) 0.0157(5) 0.0082(4) 0.0071(4) 0.0025(4)
N1 0.0185(6) 0.0156(5) 0.0172(5) 0.0086(4) 0.0081(4) 0.0042(4)
C72 0.0269(8) 0.0187(7) 0.0270(7) 0.0096(6) 0.0165(6) 0.0054(6)
C76 0.0183(7) 0.0163(6) 0.0177(6) 0.0077(5) 0.0066(5) 0.0019(5)
C71 0.0205(7) 0.0203(7) 0.0240(7) 0.0107(6) 0.0113(6) 0.0048(5)
C16 0.0189(7) 0.0232(7) 0.0202(6) 0.0134(6) 0.0098(5) 0.0088(5)
C44 0.0229(7) 0.0197(7) 0.0168(6) 0.0073(5) 0.0074(5) 0.0064(5)
C82 0.0224(7) 0.0176(6) 0.0190(6) 0.0089(5) 0.0104(5) 0.0078(5)
C12 0.0211(7) 0.0244(7) 0.0236(7) 0.0117(6) 0.0127(6) 0.0086(6)
C83 0.0270(8) 0.0179(6) 0.0211(7) 0.0082(6) 0.0091(6) 0.0084(6)
C81 0.0172(6) 0.0166(6) 0.0163(6) 0.0066(5) 0.0057(5) 0.0005(5)
C73 0.0254(8) 0.0226(7) 0.0205(7) 0.0054(6) 0.0123(6) -0.0015(6)
C70 0.0194(7) 0.0199(6) 0.0193(6) 0.0095(5) 0.0104(5) 0.0035(5)
C75 0.0257(8) 0.0217(7) 0.0194(7) 0.0105(6) 0.0088(6) 0.0036(6)
C79 0.0242(8) 0.0203(7) 0.0252(7) 0.0106(6) 0.0081(6) 0.0073(6)
C87 0.0258(8) 0.0272(8) 0.0249(7) 0.0162(6) 0.0127(6) 0.0095(6)
C22 0.0209(7) 0.0188(6) 0.0184(6) 0.0099(5) 0.0097(5) 0.0051(5)
C78 0.0298(8) 0.0236(7) 0.0277(8) 0.0165(6) 0.0114(6) 0.0078(6)
C74 0.0244(8) 0.0275(8) 0.0181(7) 0.0099(6) 0.0077(6) 0.0007(6)
C77 0.0261(8) 0.0220(7) 0.0230(7) 0.0129(6) 0.0121(6) 0.0056(6)
C1 0.0171(7) 0.0234(7) 0.0187(6) 0.0119(6) 0.0071(5) 0.0046(5)
C88 0.0212(7) 0.0204(7) 0.0200(6) 0.0097(6) 0.0104(5) 0.0044(5)
C80 0.0177(7) 0.0178(6) 0.0197(6) 0.0059(5) 0.0066(5) 0.0018(5)
C21 0.0210(7) 0.0377(9) 0.0318(8) 0.0247(7) 0.0125(6) 0.0112(7)
C6 0.0213(7) 0.0304(8) 0.0301(8) 0.0183(7) 0.0127(6) 0.0070(6)
C65 0.0221(7) 0.0271(8) 0.0278(8) 0.0177(6) 0.0106(6) 0.0050(6)
C14 0.0188(7) 0.0208(6) 0.0174(6) 0.0109(5) 0.0069(5) 0.0057(5)
C27 0.0197(7) 0.0221(7) 0.0239(7) 0.0107(6) 0.0117(6) 0.0059(6)
C28 0.0183(6) 0.0188(6) 0.0199(6) 0.0102(5) 0.0099(5) 0.0038(5)
C86 0.0393(10) 0.0320(8) 0.0290(8) 0.0209(7) 0.0201(7) 0.0152(7)
C84 0.0357(9) 0.0226(7) 0.0203(7) 0.0083(6) 0.0057(6) 0.0127(7)
C66 0.0298(8) 0.0320(8) 0.0354(9) 0.0251(7) 0.0164(7) 0.0108(7)
C36 0.0229(7) 0.0252(7) 0.0206(7) 0.0131(6) 0.0055(6) 0.0018(6)
C29 0.0210(7) 0.0171(6) 0.0203(6) 0.0095(5) 0.0066(5) 0.0002(5)
C42 0.0296(8) 0.0189(6) 0.0170(6) 0.0088(5) 0.0116(6) 0.0091(6)
C7 0.0308(9) 0.0332(9) 0.0303(8) 0.0190(7) 0.0199(7) 0.0156(7)
C43 0.0265(7) 0.0167(6) 0.0143(6) 0.0067(5) 0.0080(5) 0.0060(5)
C26 0.0285(8) 0.0235(7) 0.0262(8) 0.0089(6) 0.0177(6) 0.0058(6)
C93 0.0264(8) 0.0204(7) 0.0260(7) 0.0099(6) 0.0132(6) 0.0041(6)
C64 0.0211(7) 0.0255(7) 0.0267(7) 0.0172(6) 0.0106(6) 0.0076(6)
C46 0.0192(7) 0.0268(7) 0.0259(7) 0.0176(6) 0.0083(6) 0.0055(6)
C31 0.0283(8) 0.0175(6) 0.0175(6) 0.0088(5) 0.0093(6) 0.0085(6)
C8 0.0339(9) 0.0338(9) 0.0302(8) 0.0151(7) 0.0227(7) 0.0124(7)
C13 0.0191(7) 0.0197(6) 0.0188(6) 0.0114(5) 0.0083(5) 0.0053(5)
C51 0.0223(7) 0.0248(7) 0.0217(7) 0.0139(6) 0.0086(6) 0.0049(6)
C11 0.0258(8) 0.0250(7) 0.0293(8) 0.0148(6) 0.0148(6) 0.0107(6)
C85 0.0488(11) 0.0311(9) 0.0215(7) 0.0161(7) 0.0166(7) 0.0209(8)
C45 0.0266(8) 0.0329(9) 0.0288(8) 0.0174(7) 0.0129(7) 0.0047(7)
C89 0.0305(9) 0.0258(8) 0.0277(8) 0.0051(7) 0.0174(7) 0.0017(7)
C63 0.0242(8) 0.0353(9) 0.0271(8) 0.0169(7) 0.0115(6) 0.0093(7)
C15 0.0176(7) 0.0214(7) 0.0176(6) 0.0105(5) 0.0047(5) 0.0024(5)
C59 0.0246(8) 0.0305(8) 0.0362(9) 0.0243(7) 0.0077(7) 0.0050(6)
C92 0.0261(8) 0.0292(8) 0.0369(9) 0.0152(7) 0.0140(7) 0.0002(7)
C2 0.0247(8) 0.0248(7) 0.0235(7) 0.0079(6) 0.0131(6) 0.0023(6)
C20 0.0268(9) 0.0524(12) 0.0462(11) 0.0365(10) 0.0156(8) 0.0202(8)
C62 0.0318(9) 0.0338(9) 0.0318(9) 0.0158(8) 0.0158(7) 0.0101(7)
C9 0.0338(9) 0.0289(8) 0.0395(10) 0.0126(8) 0.0256(8) 0.0134(7)
C23 0.0368(9) 0.0303(8) 0.0224(7) 0.0151(7) 0.0118(7) 0.0166(7)
C25 0.0407(10) 0.0316(9) 0.0202(7) 0.0101(7) 0.0159(7) 0.0069(7)
C30 0.0247(7) 0.0161(6) 0.0178(6) 0.0068(5) 0.0055(5) 0.0011(5)
C17 0.0223(7) 0.0263(7) 0.0294(8) 0.0176(6) 0.0124(6) 0.0082(6)
C58 0.0210(7) 0.0306(8) 0.0264(7) 0.0198(7) 0.0101(6) 0.0053(6)
C4 0.0321(9) 0.0266(8) 0.0238(8) 0.0093(7) 0.0064(7) -0.0036(7)
C10 0.0305(9) 0.0288(8) 0.0405(10) 0.0169(8) 0.0203(8) 0.0170(7)
C50 0.0290(8) 0.0232(7) 0.0235(7) 0.0128(6) 0.0096(6) 0.0067(6)
C60 0.0274(9) 0.0365(10) 0.0354(9) 0.0237(8) 0.0023(7) 0.0003(7)
C5 0.0223(8) 0.0330(9) 0.0315(8) 0.0177(7) 0.0085(6) 0.0005(7)
C3 0.0351(9) 0.0253(8) 0.0247(8) 0.0056(6) 0.0148(7) 0.0027(7)
C52 0.0198(7) 0.0308(8) 0.0364(9) 0.0256(7) 0.0107(6) 0.0089(6)
C41 0.0303(9) 0.0400(10) 0.0334(9) 0.0235(8) 0.0155(7) 0.0103(7)
C49 0.0327(9) 0.0320(9) 0.0357(9) 0.0204(8) 0.0175(7) 0.0144(7)
C35 0.0322(9) 0.0224(8) 0.0352(9) 0.0156(7) 0.0038(7) 0.0069(7)
C61 0.0321(9) 0.0355(9) 0.0288(9) 0.0159(8) 0.0095(7) 0.0005(7)
C67 0.0361(9) 0.0404(10) 0.0299(8) 0.0249(8) 0.0146(7) 0.0148(8)
C24 0.0465(11) 0.0430(11) 0.0219(8) 0.0186(8) 0.0115(7) 0.0180(9)
C53 0.0252(8) 0.0497(11) 0.0383(10) 0.0324(9) 0.0148(7) 0.0111(8)
C32 0.0225(8) 0.0461(11) 0.0346(9) 0.0161(9) 0.0109(7) 0.0007(8)
C90 0.0405(11) 0.0382(11) 0.0422(11) 0.0061(9) 0.0306(9) 0.0051(9)
C91 0.0304(10) 0.0438(11) 0.0460(11) 0.0179(9) 0.0252(9) 0.0042(8)
C19 0.0380(10) 0.0482(11) 0.0488(12) 0.0384(10) 0.0165(9) 0.0220(9)
C69 0.0483(11) 0.0256(8) 0.0288(9) 0.0159(7) 0.0091(8) 0.0040(8)
C37 0.0436(11) 0.0256(8) 0.0285(9) 0.0102(7) 0.0104(8) -0.0058(7)
C47 0.0286(9) 0.0386(10) 0.0514(11) 0.0345(9) 0.0221(8) 0.0135(7)
C57 0.0236(8) 0.0329(9) 0.0513(11) 0.0273(9) 0.0127(8) 0.0066(7)
C18 0.0353(10) 0.0377(10) 0.0435(10) 0.0314(9) 0.0182(8) 0.0132(8)
B2 0.0192(7) 0.0175(7) 0.0183(7) 0.0092(6) 0.0090(6) 0.0038(6)
C68 0.0491(12) 0.0340(10) 0.0257(8) 0.0158(8) 0.0088(8) 0.0083(9)
C54 0.0315(10) 0.0679(15) 0.0572(13) 0.0499(12) 0.0262(9) 0.0205(10)
C33 0.0275(9) 0.0477(12) 0.0347(10) 0.0155(9) 0.0070(7) 0.0166(8)
C56 0.0228(9) 0.0394(11) 0.0691(15) 0.0378(11) 0.0111(9) 0.0047(8)
C55 0.0238(9) 0.0593(13) 0.0782(16) 0.0588(13) 0.0229(10) 0.0154(9)
C48 0.0314(9) 0.0463(11) 0.0578(13) 0.0366(10) 0.0282(9) 0.0175(8)
C34 0.0415(11) 0.0362(10) 0.0435(11) 0.0220(9) 0.0043(9) 0.0165(9)
O4 0.0289(13) 0.0459(15) 0.0323(13) 0.0272(12) 0.0140(10) 0.0136(11)
C40 0.0392(11) 0.0614(14) 0.0467(12) 0.0336(11) 0.0241(10) 0.0101(10)
O5 0.0347(13) 0.0388(14) 0.0166(10) 0.0130(10) 0.0126(9) 0.0083(11)
B1 0.0196(8) 0.0255(8) 0.0276(8) 0.0183(7) 0.0093(6) 0.0056(6)
C39 0.0411(12) 0.0644(16) 0.0494(13) 0.0315(12) 0.0155(10) -0.0131(11)
C38 0.0578(14) 0.0362(11) 0.0389(11) 0.0159(9) 0.0108(10) -0.0186(10)
C100 0.041(2) 0.0334(18) 0.0226(15) 0.0180(14) 0.0112(14) 0.0168(15)
C99 0.039(2) 0.0287(17) 0.039(2) 0.0158(15) 0.0243(16) 0.0111(15)
C94 0.095(4) 0.042(2) 0.0143(15) 0.0136(15) 0.0218(19) 0.035(2)
C101 0.030(2) 0.076(3) 0.033(2) 0.030(2) 0.0107(16) 0.024(2)
C95 0.063(3) 0.050(2) 0.0158(15) 0.0192(16) 0.0208(16) 0.019(2)
C96 0.055(3) 0.040(2) 0.041(2) 0.015(2) 0.016(2) 0.002(2)
C98 0.033(2) 0.045(2) 0.067(3) 0.033(2) 0.017(2) 0.0099(18)
C97 0.044(3) 0.050(3) 0.051(3) 0.002(2) 0.016(2) 0.006(2)

loop_
_atom_type_symbol
_atom_type_description
_atom_type_scat_dispersion_real
_atom_type_scat_dispersion_imag
_atom_type_scat_source
C C 0.0033 0.0016 'International Tables Vol C Tables 4.2.6.8 and 6.1.1.4'
H H 0.0000 0.0000 'International Tables Vol C Tables 4.2.6.8 and 6.1.1.4'
B B 0.0013 0.0007 'International Tables Vol C Tables 4.2.6.8 and 6.1.1.4'
Co Co 0.3494 0.9721 'International Tables Vol C Tables 4.2.6.8 and 6.1.1.4'
N N 0.0061 0.0033 'International Tables Vol C Tables 4.2.6.8 and 6.1.1.4'
O O 0.0106 0.0060 'International Tables Vol C Tables 4.2.6.8 and 6.1.1.4'
P P 0.1023 0.0942 'International Tables Vol C Tables 4.2.6.8 and 6.1.1.4'

loop_
_geom_angle_atom_site_label_1
_geom_angle_atom_site_label_2
_geom_angle_atom_site_label_3
_geom_angle
_geom_angle_site_symmetry_1
_geom_angle_site_symmetry_3
_geom_angle_publ_flag
O2 Co1 O1 97.65(4) . . ?
O2 Co1 O3 95.20(4) . . ?
O2 Co1 N3 166.93(5) . . ?
O2 Co1 N2 85.00(4) . . ?
O2 Co1 N1 95.92(4) . . ?
O1 Co1 O3 96.05(4) . . ?
O1 Co1 N3 95.29(5) . . ?
O1 Co1 N2 166.74(4) . . ?
O1 Co1 N1 84.47(4) . . ?
O3 Co1 N3 85.30(4) . . ?
O3 Co1 N2 96.65(5) . . ?
O3 Co1 N1 168.69(4) . . ?
N3 Co1 N2 81.96(5) . . ?
N3 Co1 N1 83.41(5) . . ?
N1 Co1 N2 82.33(5) . . ?
O2 P2 C16 112.36(7) . . ?
O2 P2 C22 111.68(7) . . ?
O2 P2 C28 107.45(6) . . ?
C16 P2 C22 106.72(7) . . ?
C16 P2 C28 111.27(7) . . ?
C22 P2 C28 107.29(7) . . ?
O1 P1 C12 113.06(7) . . ?
O1 P1 C1 112.66(7) . . ?
O1 P1 C13 108.00(6) . . ?
C12 P1 C1 106.74(7) . . ?
C12 P1 C13 109.35(7) . . ?
C1 P1 C13 106.82(7) . . ?
O3 P3 C44 113.35(7) . . ?
O3 P3 C36 112.31(7) . . ?
O3 P3 C31 107.36(7) . . ?
C44 P3 C36 107.34(8) . . ?
C44 P3 C31 104.74(7) . . ?
C36 P3 C31 111.55(8) . . ?
P2 O2 Co1 116.13(6) . . ?
P1 O1 Co1 115.12(6) . . ?
P3 O3 Co1 115.30(6) . . ?
C42 N3 Co1 103.18(9) . . ?
C42 N3 C30 112.02(12) . . ?
C31 N3 Co1 107.84(9) . . ?
C31 N3 C42 111.06(12) . . ?
C31 N3 C30 112.62(12) . . ?
C30 N3 Co1 109.60(9) . . ?
C28 N2 Co1 107.63(9) . . ?
C28 N2 C29 110.30(11) . . ?
C28 N2 C15 112.78(12) . . ?
C29 N2 Co1 104.56(9) . . ?
C29 N2 C15 111.86(11) . . ?
C15 N2 Co1 109.30(9) . . ?
C14 N1 Co1 105.41(8) . . ?
C14 N1 C43 111.59(12) . . ?
C43 N1 Co1 108.15(9) . . ?
C13 N1 Co1 108.13(9) . . ?
C13 N1 C14 110.12(11) . . ?
C13 N1 C43 113.07(11) . . ?
C71 C72 H72 119.8 . . ?
C73 C72 H72 119.8 . . ?
C73 C72 C71 120.32(15) . . ?
C81 C76 C77 115.23(14) . . ?
C81 C76 B2 122.92(13) . . ?
C77 C76 B2 121.62(13) . . ?
C72 C71 H71 118.7 . . ?
C72 C71 C70 122.64(15) . . ?
C70 C71 H71 118.7 . . ?
C21 C16 P2 120.91(12) . . ?
C17 C16 P2 118.53(12) . . ?
C17 C16 C21 120.31(14) . . ?
C45 C44 P3 117.93(13) . . ?
C45 C44 C35 120.22(16) . . ?
C35 C44 P3 121.85(13) . . ?
C83 C82 C87 115.23(14) . . ?
C83 C82 B2 124.78(14) . . ?
C87 C82 B2 119.89(14) . . ?
C7 C12 P1 119.69(13) . . ?
C11 C12 P1 119.73(12) . . ?
C11 C12 C7 120.29(15) . . ?
C82 C83 H83 118.9 . . ?
C84 C83 C82 122.28(16) . . ?
C84 C83 H83 118.9 . . ?
C76 C81 H81 118.5 . . ?
C80 C81 C76 123.02(14) . . ?
C80 C81 H81 118.5 . . ?
C72 C73 H73 120.7 . . ?
C74 C73 C72 118.67(15) . . ?
C74 C73 H73 120.7 . . ?
C71 C70 B2 121.67(14) . . ?
C75 C70 C71 115.24(14) . . ?
C75 C70 B2 122.91(14) . . ?
C70 C75 H75 118.6 . . ?
C74 C75 C70 122.70(15) . . ?
C74 C75 H75 118.6 . . ?
C78 C79 H79 120.7 . . ?
C78 C79 C80 118.63(15) . . ?
C80 C79 H79 120.7 . . ?
C82 C87 H87 118.3 . . ?
C86 C87 C82 123.49(16) . . ?
C86 C87 H87 118.3 . . ?
C27 C22 P2 122.09(12) . . ?
C23 C22 P2 117.80(12) . . ?
C23 C22 C27 120.05(14) . . ?
C79 C78 H78 119.9 . . ?
C79 C78 C77 120.29(15) . . ?
C77 C78 H78 119.9 . . ?
C73 C74 C75 120.41(16) . . ?
C73 C74 H74 119.8 . . ?
C75 C74 H74 119.8 . . ?
C76 C77 H77 116.3(13) . . ?
C78 C77 C76 122.61(15) . . ?
C78 C77 H77 121.1(13) . . ?
C6 C1 P1 122.48(12) . . ?
C6 C1 C2 119.42(15) . . ?
C2 C1 P1 118.08(12) . . ?
C93 C88 B2 121.90(13) . . ?
C89 C88 C93 114.93(14) . . ?
C89 C88 B2 123.17(14) . . ?
C81 C80 H80 119.9 . . ?
C79 C80 C81 120.19(14) . . ?
C79 C80 H80 119.9 . . ?
C16 C21 H21 120.4 . . ?
C20 C21 C16 119.28(16) . . ?
C20 C21 H21 120.4 . . ?
C1 C6 H6 119.9 . . ?
C5 C6 C1 120.12(16) . . ?
C5 C6 H6 119.9 . . ?
C66 C65 H65 118.5 . . ?
C66 C65 C64 123.02(16) . . ?
C64 C65 H65 118.5 . . ?
N1 C14 H14A 109.3 . . ?
N1 C14 H14B 109.3 . . ?
N1 C14 C15 111.40(12) . . ?
H14A C14 H14B 108.0 . . ?
C15 C14 H14A 109.3 . . ?
C15 C14 H14B 109.3 . . ?
C22 C27 H27 120.0 . . ?
C26 C27 C22 119.95(16) . . ?
C26 C27 H27 120.0 . . ?
P2 C28 H28A 109.8 . . ?
P2 C28 H28B 109.8 . . ?
N2 C28 P2 109.25(9) . . ?
N2 C28 H28A 109.8 . . ?
N2 C28 H28B 109.8 . . ?
H28A C28 H28B 108.3 . . ?
C87 C86 H86 120.3 . . ?
C85 C86 C87 119.38(17) . . ?
C85 C86 H86 120.3 . . ?
C83 C84 H84 119.8 . . ?
C85 C84 C83 120.42(16) . . ?
C85 C84 H84 119.8 . . ?
C65 C66 H66 119.6 . . ?
C67 C66 C65 120.72(16) . . ?
C67 C66 H66 119.6 . . ?
C41 C36 P3 117.53(13) . . ?
C37 C36 P3 122.80(14) . . ?
C37 C36 C41 119.53(17) . . ?
N2 C29 H29A 109.5 . . ?
N2 C29 H29B 109.5 . . ?
N2 C29 C30 110.63(12) . . ?
H29A C29 H29B 108.1 . . ?
C30 C29 H29A 109.5 . . ?
C30 C29 H29B 109.5 . . ?
N3 C42 H42A 109.3 . . ?
N3 C42 H42B 109.3 . . ?
N3 C42 C43 111.43(12) . . ?
H42A C42 H42B 108.0 . . ?
C43 C42 H42A 109.3 . . ?
C43 C42 H42B 109.3 . . ?
C12 C7 H7 120.1 . . ?
C8 C7 C12 119.79(17) . . ?
C8 C7 H7 120.1 . . ?
N1 C43 C42 113.23(12) . . ?
N1 C43 H43A 108.9 . . ?
N1 C43 H43B 108.9 . . ?
C42 C43 H43A 108.9 . . ?
C42 C43 H43B 108.9 . . ?
H43A C43 H43B 107.7 . . ?
C27 C26 H26 120.1 . . ?
C25 C26 C27 119.83(16) . . ?
C25 C26 H26 120.1 . . ?
C88 C93 H93 118.3 . . ?
C92 C93 C88 123.33(15) . . ?
C92 C93 H93 118.3 . . ?
C65 C64 B1 123.80(15) . . ?
C69 C64 C65 114.36(15) . . ?
C69 C64 B1 121.83(15) . . ?
C51 C46 C47 114.78(15) . . ?
C51 C46 B1 125.04(14) . . ?
C47 C46 B1 120.18(14) . . ?
P3 C31 H31A 109.7 . . ?
P3 C31 H31B 109.7 . . ?
N3 C31 P3 109.70(10) . . ?
N3 C31 H31A 109.7 . . ?
N3 C31 H31B 109.7 . . ?
H31A C31 H31B 108.2 . . ?
C7 C8 H8 120.3 . . ?
C9 C8 C7 119.49(17) . . ?
C9 C8 H8 120.3 . . ?
P1 C13 H13A 109.7 . . ?
P1 C13 H13B 109.7 . . ?
N1 C13 P1 109.81(10) . . ?
N1 C13 H13A 109.7 . . ?
N1 C13 H13B 109.7 . . ?
H13A C13 H13B 108.2 . . ?
C46 C51 H51 118.6 . . ?
C50 C51 C46 122.84(15) . . ?
C50 C51 H51 118.6 . . ?
C12 C11 H11 120.2 . . ?
C12 C11 C10 119.56(16) . . ?
C10 C11 H11 120.2 . . ?
C86 C85 C84 119.19(16) . . ?
C86 C85 H85 120.4 . . ?
C84 C85 H85 120.4 . . ?
C44 C45 H45 120.3 . . ?
C32 C45 C44 119.42(18) . . ?
C32 C45 H45 120.3 . . ?
C88 C89 H89 118.6 . . ?
C90 C89 C88 122.74(17) . . ?
C90 C89 H89 118.6 . . ?
C62 C63 H63 118.6 . . ?
C62 C63 C58 122.87(17) . . ?
C58 C63 H63 118.6 . . ?
N2 C15 C14 113.17(12) . . ?
N2 C15 H15A 108.9 . . ?
N2 C15 H15B 108.9 . . ?
C14 C15 H15A 108.9 . . ?
C14 C15 H15B 108.9 . . ?
H15A C15 H15B 107.8 . . ?
C58 C59 H59 118.4 . . ?
C60 C59 H59 118.4 . . ?
C60 C59 C58 123.12(18) . . ?
C93 C92 H92 120.2 . . ?
C91 C92 C93 119.52(17) . . ?
C91 C92 H92 120.2 . . ?
C1 C2 H2 120.0 . . ?
C3 C2 C1 120.07(15) . . ?
C3 C2 H2 120.0 . . ?
C21 C20 H20 120.0 . . ?
C19 C20 C21 120.01(17) . . ?
C19 C20 H20 120.0 . . ?
C63 C62 H62 120.0 . . ?
C61 C62 C63 120.00(18) . . ?
C61 C62 H62 120.0 . . ?
C8 C9 H9 119.6 . . ?
C10 C9 C8 120.86(16) . . ?
C10 C9 H9 119.6 . . ?
C22 C23 H23 120.3 . . ?
C24 C23 C22 119.48(16) . . ?
C24 C23 H23 120.3 . . ?
C26 C25 H25 119.8 . . ?
C26 C25 C24 120.40(16) . . ?
C24 C25 H25 119.8 . . ?
N3 C30 C29 112.42(12) . . ?
N3 C30 H30A 109.1 . . ?
N3 C30 H30B 109.1 . . ?
C29 C30 H30A 109.1 . . ?
C29 C30 H30B 109.1 . . ?
H30A C30 H30B 107.9 . . ?
C16 C17 H17 120.2 . . ?
C18 C17 C16 119.59(16) . . ?
C18 C17 H17 120.2 . . ?
C63 C58 B1 121.40(15) . . ?
C59 C58 C63 114.83(16) . . ?
C59 C58 B1 123.76(15) . . ?
C5 C4 H4 119.9 . . ?
C5 C4 C3 120.21(17) . . ?
C3 C4 H4 119.9 . . ?
C11 C10 H10 120.0 . . ?
C9 C10 C11 119.95(17) . . ?
C9 C10 H10 120.0 . . ?
C51 C50 H50 119.8 . . ?
C49 C50 C51 120.32(16) . . ?
C49 C50 H50 119.8 . . ?
C59 C60 H60 119.8 . . ?
C61 C60 C59 120.36(18) . . ?
C61 C60 H60 119.8 . . ?
C6 C5 C4 120.10(16) . . ?
C6 C5 H5 120.0 . . ?
C4 C5 H5 120.0 . . ?
C2 C3 C4 120.04(17) . . ?
C2 C3 H3 120.0 . . ?
C4 C3 H3 120.0 . . ?
C53 C52 B1 123.92(16) . . ?
C57 C52 C53 114.34(16) . . ?
C57 C52 B1 121.74(16) . . ?
C36 C41 H41 120.2 . . ?
C40 C41 C36 119.7(2) . . ?
C40 C41 H41 120.2 . . ?
C50 C49 H49 120.6 . . ?
C50 C49 C48 118.79(17) . . ?
C48 C49 H49 120.6 . . ?
C44 C35 H35 120.0 . . ?
C34 C35 C44 119.97(18) . . ?
C34 C35 H35 120.0 . . ?
C62 C61 H61 120.6 . . ?
C60 C61 C62 118.79(18) . . ?
C60 C61 H61 120.6 . . ?
C66 C67 H67 121.0 . . ?
C66 C67 C68 118.04(17) . . ?
C68 C67 H67 121.0 . . ?
C23 C24 H24 119.9 . . ?
C25 C24 C23 120.29(18) . . ?
C25 C24 H24 119.9 . . ?
C52 C53 H53 118.5 . . ?
C54 C53 C52 123.0(2) . . ?
C54 C53 H53 118.5 . . ?
C45 C32 H32 119.8 . . ?
C45 C32 C33 120.44(19) . . ?
C33 C32 H32 119.8 . . ?
C89 C90 H90 119.9 . . ?
C91 C90 C89 120.29(18) . . ?
C91 C90 H90 119.9 . . ?
C92 C91 H91 120.4 . . ?
C90 C91 C92 119.19(17) . . ?
C90 C91 H91 120.4 . . ?
C20 C19 H19 119.6 . . ?
C20 C19 C18 120.83(17) . . ?
C18 C19 H19 119.6 . . ?
C64 C69 H69 118.4 . . ?
C68 C69 C64 123.24(18) . . ?
C68 C69 H69 118.4 . . ?
C36 C37 H37 120.1 . . ?
C38 C37 C36 119.8(2) . . ?
C38 C37 H37 120.1 . . ?
C46 C47 H47 118.5 . . ?
C48 C47 C46 123.02(17) . . ?
C48 C47 H47 118.5 . . ?
C52 C57 H57 118.4 . . ?
C56 C57 C52 123.1(2) . . ?
C56 C57 H57 118.4 . . ?
C17 C18 H18 120.0 . . ?
C19 C18 C17 119.94(17) . . ?
C19 C18 H18 120.0 . . ?
C76 B2 C70 108.36(12) . . ?
C82 B2 C76 108.28(12) . . ?
C82 B2 C70 110.12(12) . . ?
C82 B2 C88 111.24(13) . . ?
C88 B2 C76 110.13(12) . . ?
C88 B2 C70 108.66(12) . . ?
C67 C68 C69 120.58(18) . . ?
C67 C68 H68 119.7 . . ?
C69 C68 H68 119.7 . . ?
C53 C54 H54 120.0 . . ?
C55 C54 C53 120.0(2) . . ?
C55 C54 H54 120.0 . . ?
C32 C33 H33 119.8 . . ?
C34 C33 C32 120.46(18) . . ?
C34 C33 H33 119.8 . . ?
C57 C56 H56 119.8 . . ?
C55 C56 C57 120.5(2) . . ?
C55 C56 H56 119.8 . . ?
C54 C55 H55 120.6 . . ?
C56 C55 C54 118.86(18) . . ?
C56 C55 H55 120.6 . . ?
C49 C48 C47 120.23(17) . . ?
C49 C48 H48 119.9 . . ?
C47 C48 H48 119.9 . . ?
C35 C34 H34 120.3 . . ?
C33 C34 C35 119.5(2) . . ?
C33 C34 H34 120.3 . . ?
C100 O4 C99 113.3(3) . . ?
C41 C40 H40 119.8 . . ?
C39 C40 C41 120.4(2) . . ?
C39 C40 H40 119.8 . . ?
C95 O5 C96 112.4(3) . . ?
C46 B1 C64 106.51(13) . . ?
C46 B1 C52 110.09(13) . . ?
C58 B1 C64 109.86(13) . . ?
C58 B1 C46 110.94(13) . . ?
C58 B1 C52 109.47(14) . . ?
C52 B1 C64 109.93(13) . . ?
C40 C39 H39 120.0 . . ?
C38 C39 C40 120.0(2) . . ?
C38 C39 H39 120.0 . . ?
C37 C38 H38 119.7 . . ?
C39 C38 C37 120.6(2) . . ?
C39 C38 H38 119.7 . . ?
O4 C100 H10A 110.1 . . ?
O4 C100 H10B 110.1 . . ?
O4 C100 C101 108.2(3) . . ?
H10A C100 H10B 108.4 . . ?
C101 C100 H10A 110.1 . . ?
C101 C100 H10B 110.1 . . ?
O4 C99 H99A 110.0 . . ?
O4 C99 H99B 110.0 . . ?
O4 C99 C98 108.5(3) . . ?
H99A C99 H99B 108.4 . . ?
C98 C99 H99A 110.0 . . ?
C98 C99 H99B 110.0 . . ?
H94A C94 H94B 109.5 . . ?
H94A C94 H94C 109.5 . . ?
H94B C94 H94C 109.5 . . ?
C95 C94 H94A 109.5 . . ?
C95 C94 H94B 109.5 . . ?
C95 C94 H94C 109.5 . . ?
C100 C101 H10C 109.5 . . ?
C100 C101 H10D 109.5 . . ?
C100 C101 H10E 109.5 . . ?
H10C C101 H10D 109.5 . . ?
H10C C101 H10E 109.5 . . ?
H10D C101 H10E 109.5 . . ?
O5 C95 C94 109.8(3) . . ?
O5 C95 H95A 109.7 . . ?
O5 C95 H95B 109.7 . . ?
C94 C95 H95A 109.7 . . ?
C94 C95 H95B 109.7 . . ?
H95A C95 H95B 108.2 . . ?
O5 C96 H96A 109.8 . . ?
O5 C96 H96B 109.8 . . ?
O5 C96 C97 109.2(4) . . ?
H96A C96 H96B 108.3 . . ?
C97 C96 H96A 109.8 . . ?
C97 C96 H96B 109.8 . . ?
C99 C98 H98A 109.5 . . ?
C99 C98 H98B 109.5 . . ?
C99 C98 H98C 109.5 . . ?
H98A C98 H98B 109.5 . . ?
H98A C98 H98C 109.5 . . ?
H98B C98 H98C 109.5 . . ?
C96 C97 H97A 109.5 . . ?
C96 C97 H97B 109.5 . . ?
C96 C97 H97C 109.5 . . ?
H97A C97 H97B 109.5 . . ?
H97A C97 H97C 109.5 . . ?
H97B C97 H97C 109.5 . . ?

loop_
_geom_bond_atom_site_label_1
_geom_bond_atom_site_label_2
_geom_bond_distance
_geom_bond_site_symmetry_2
_geom_bond_publ_flag
Co1 O2 2.0669(10) . ?
Co1 O1 2.0783(11) . ?
Co1 O3 2.1034(11) . ?
Co1 N3 2.1582(13) . ?
Co1 N2 2.1697(13) . ?
Co1 N1 2.1584(12) . ?
P2 O2 1.5108(11) . ?
P2 C16 1.7805(15) . ?
P2 C22 1.7861(15) . ?
P2 C28 1.8267(15) . ?
P1 O1 1.5100(11) . ?
P1 C12 1.7884(15) . ?
P1 C1 1.7929(16) . ?
P1 C13 1.8354(15) . ?
P3 O3 1.5081(11) . ?
P3 C44 1.7888(16) . ?
P3 C36 1.7904(17) . ?
P3 C31 1.8310(15) . ?
N3 C42 1.4904(19) . ?
N3 C31 1.476(2) . ?
N3 C30 1.492(2) . ?
N2 C28 1.4792(19) . ?
N2 C29 1.4847(19) . ?
N2 C15 1.4949(19) . ?
N1 C14 1.4879(19) . ?
N1 C43 1.5007(19) . ?
N1 C13 1.4825(19) . ?
C72 H72 0.9500 . ?
C72 C71 1.394(2) . ?
C72 C73 1.391(3) . ?
C76 C81 1.402(2) . ?
C76 C77 1.402(2) . ?
C76 B2 1.650(2) . ?
C71 H71 0.9500 . ?
C71 C70 1.409(2) . ?
C16 C21 1.400(2) . ?
C16 C17 1.394(2) . ?
C44 C45 1.389(2) . ?
C44 C35 1.398(2) . ?
C82 C83 1.401(2) . ?
C82 C87 1.405(2) . ?
C82 B2 1.647(2) . ?
C12 C7 1.398(2) . ?
C12 C11 1.390(2) . ?
C83 H83 0.9500 . ?
C83 C84 1.398(2) . ?
C81 H81 0.9500 . ?
C81 C80 1.392(2) . ?
C73 H73 0.9500 . ?
C73 C74 1.386(3) . ?
C70 C75 1.402(2) . ?
C70 B2 1.651(2) . ?
C75 H75 0.9500 . ?
C75 C74 1.398(2) . ?
C79 H79 0.9500 . ?
C79 C78 1.389(2) . ?
C79 C80 1.390(2) . ?
C87 H87 0.9500 . ?
C87 C86 1.393(2) . ?
C22 C27 1.396(2) . ?
C22 C23 1.394(2) . ?
C78 H78 0.9500 . ?
C78 C77 1.399(2) . ?
C74 H74 0.9500 . ?
C77 H77 0.95(2) . ?
C1 C6 1.397(2) . ?
C1 C2 1.402(2) . ?
C88 C93 1.403(2) . ?
C88 C89 1.401(2) . ?
C88 B2 1.649(2) . ?
C80 H80 0.9500 . ?
C21 H21 0.9500 . ?
C21 C20 1.393(2) . ?
C6 H6 0.9500 . ?
C6 C5 1.387(2) . ?
C65 H65 0.9500 . ?
C65 C66 1.393(2) . ?
C65 C64 1.404(2) . ?
C14 H14A 0.9900 . ?
C14 H14B 0.9900 . ?
C14 C15 1.529(2) . ?
C27 H27 0.9500 . ?
C27 C26 1.390(2) . ?
C28 H28A 0.9900 . ?
C28 H28B 0.9900 . ?
C86 H86 0.9500 . ?
C86 C85 1.388(3) . ?
C84 H84 0.9500 . ?
C84 C85 1.388(3) . ?
C66 H66 0.9500 . ?
C66 C67 1.381(3) . ?
C36 C41 1.399(3) . ?
C36 C37 1.393(2) . ?
C29 H29A 0.9900 . ?
C29 H29B 0.9900 . ?
C29 C30 1.526(2) . ?
C42 H42A 0.9900 . ?
C42 H42B 0.9900 . ?
C42 C43 1.532(2) . ?
C7 H7 0.9500 . ?
C7 C8 1.392(2) . ?
C43 H43A 0.9900 . ?
C43 H43B 0.9900 . ?
C26 H26 0.9500 . ?
C26 C25 1.383(3) . ?
C93 H93 0.9500 . ?
C93 C92 1.392(2) . ?
C64 C69 1.401(3) . ?
C64 B1 1.661(2) . ?
C46 C51 1.397(2) . ?
C46 C47 1.408(2) . ?
C46 B1 1.646(2) . ?
C31 H31A 0.9900 . ?
C31 H31B 0.9900 . ?
C8 H8 0.9500 . ?
C8 C9 1.387(3) . ?
C13 H13A 0.9900 . ?
C13 H13B 0.9900 . ?
C51 H51 0.9500 . ?
C51 C50 1.397(2) . ?
C11 H11 0.9500 . ?
C11 C10 1.393(2) . ?
C85 H85 0.9500 . ?
C45 H45 0.9500 . ?
C45 C32 1.387(3) . ?
C89 H89 0.9500 . ?
C89 C90 1.392(3) . ?
C63 H63 0.9500 . ?
C63 C62 1.394(3) . ?
C63 C58 1.406(3) . ?
C15 H15A 0.9900 . ?
C15 H15B 0.9900 . ?
C59 H59 0.9500 . ?
C59 C58 1.401(2) . ?
C59 C60 1.389(3) . ?
C92 H92 0.9500 . ?
C92 C91 1.387(3) . ?
C2 H2 0.9500 . ?
C2 C3 1.386(2) . ?
C20 H20 0.9500 . ?
C20 C19 1.379(3) . ?
C62 H62 0.9500 . ?
C62 C61 1.392(3) . ?
C9 H9 0.9500 . ?
C9 C10 1.384(3) . ?
C23 H23 0.9500 . ?
C23 C24 1.389(2) . ?
C25 H25 0.9500 . ?
C25 C24 1.387(3) . ?
C30 H30A 0.9900 . ?
C30 H30B 0.9900 . ?
C17 H17 0.9500 . ?
C17 C18 1.388(2) . ?
C58 B1 1.640(3) . ?
C4 H4 0.9500 . ?
C4 C5 1.387(3) . ?
C4 C3 1.390(3) . ?
C10 H10 0.9500 . ?
C50 H50 0.9500 . ?
C50 C49 1.380(2) . ?
C60 H60 0.9500 . ?
C60 C61 1.379(3) . ?
C5 H5 0.9500 . ?
C3 H3 0.9500 . ?
C52 C53 1.404(3) . ?
C52 C57 1.402(3) . ?
C52 B1 1.660(2) . ?
C41 H41 0.9500 . ?
C41 C40 1.391(3) . ?
C49 H49 0.9500 . ?
C49 C48 1.384(3) . ?
C35 H35 0.9500 . ?
C35 C34 1.395(3) . ?
C61 H61 0.9500 . ?
C67 H67 0.9500 . ?
C67 C68 1.387(3) . ?
C24 H24 0.9500 . ?
C53 H53 0.9500 . ?
C53 C54 1.400(3) . ?
C32 H32 0.9500 . ?
C32 C33 1.390(3) . ?
C90 H90 0.9500 . ?
C90 C91 1.383(3) . ?
C91 H91 0.9500 . ?
C19 H19 0.9500 . ?
C19 C18 1.384(3) . ?
C69 H69 0.9500 . ?
C69 C68 1.389(3) . ?
C37 H37 0.9500 . ?
C37 C38 1.393(3) . ?
C47 H47 0.9500 . ?
C47 C48 1.387(3) . ?
C57 H57 0.9500 . ?
C57 C56 1.402(3) . ?
C18 H18 0.9500 . ?
C68 H68 0.9500 . ?
C54 H54 0.9500 . ?
C54 C55 1.390(4) . ?
C33 H33 0.9500 . ?
C33 C34 1.383(3) . ?
C56 H56 0.9500 . ?
C56 C55 1.367(4) . ?
C55 H55 0.9500 . ?
C48 H48 0.9500 . ?
C34 H34 0.9500 . ?
O4 C100 1.409(4) . ?
O4 C99 1.415(5) . ?
C40 H40 0.9500 . ?
C40 C39 1.385(4) . ?
O5 C95 1.416(4) . ?
O5 C96 1.424(6) . ?
C39 H39 0.9500 . ?
C39 C38 1.372(4) . ?
C38 H38 0.9500 . ?
C100 H10A 0.9900 . ?
C100 H10B 0.9900 . ?
C100 C101 1.486(6) . ?
C99 H99A 0.9900 . ?
C99 H99B 0.9900 . ?
C99 C98 1.502(6) . ?
C94 H94A 0.9800 . ?
C94 H94B 0.9800 . ?
C94 H94C 0.9800 . ?
C94 C95 1.498(6) . ?
C101 H10C 0.9800 . ?
C101 H10D 0.9800 . ?
C101 H10E 0.9800 . ?
C95 H95A 0.9900 . ?
C95 H95B 0.9900 . ?
C96 H96A 0.9900 . ?
C96 H96B 0.9900 . ?
C96 C97 1.501(7) . ?
C98 H98A 0.9800 . ?
C98 H98B 0.9800 . ?
C98 H98C 0.9800 . ?
C97 H97A 0.9800 . ?
C97 H97B 0.9800 . ?
C97 H97C 0.9800 . ?

loop_
_geom_torsion_atom_site_label_1
_geom_torsion_atom_site_label_2
_geom_torsion_atom_site_label_3
_geom_torsion_atom_site_label_4
_geom_torsion
_geom_torsion_site_symmetry_1
_geom_torsion_site_symmetry_2
_geom_torsion_site_symmetry_3
_geom_torsion_site_symmetry_4
_geom_torsion_publ_flag
Co1 N3 C42 C43 -48.32(13) . . . . ?
Co1 N3 C31 P3 40.69(12) . . . . ?
Co1 N3 C30 C29 -19.18(15) . . . . ?
Co1 N2 C28 P2 40.25(11) . . . . ?
Co1 N2 C29 C30 -48.16(13) . . . . ?
Co1 N2 C15 C14 -16.94(14) . . . . ?
Co1 N1 C14 C15 -45.78(13) . . . . ?
Co1 N1 C43 C42 -15.85(15) . . . . ?
Co1 N1 C13 P1 37.34(11) . . . . ?
P2 C16 C21 C20 172.56(15) . . . . ?
P2 C16 C17 C18 -173.80(14) . . . . ?
P2 C22 C27 C26 -176.87(12) . . . . ?
P2 C22 C23 C24 177.17(15) . . . . ?
P1 C12 C7 C8 171.30(14) . . . . ?
P1 C12 C11 C10 -172.40(14) . . . . ?
P1 C1 C6 C5 -178.85(13) . . . . ?
P1 C1 C2 C3 -179.56(14) . . . . ?
P3 C44 C45 C32 -179.36(14) . . . . ?
P3 C44 C35 C34 179.79(16) . . . . ?
P3 C36 C41 C40 -176.32(16) . . . . ?
P3 C36 C37 C38 175.95(18) . . . . ?
O2 P2 C16 C21 159.29(13) . . . . ?
O2 P2 C16 C17 -26.51(15) . . . . ?
O2 P2 C22 C27 138.18(12) . . . . ?
O2 P2 C22 C23 -39.10(15) . . . . ?
O2 P2 C28 N2 -29.96(12) . . . . ?
O1 P1 C12 C7 168.24(13) . . . . ?
O1 P1 C12 C11 -17.97(16) . . . . ?
O1 P1 C1 C6 122.68(13) . . . . ?
O1 P1 C1 C2 -56.19(15) . . . . ?
O1 P1 C13 N1 -20.23(12) . . . . ?
O3 P3 C44 C45 -33.76(15) . . . . ?
O3 P3 C44 C35 146.33(14) . . . . ?
O3 P3 C36 C41 -32.09(16) . . . . ?
O3 P3 C36 C37 152.24(15) . . . . ?
O3 P3 C31 N3 -32.19(12) . . . . ?
N3 C42 C43 N1 45.08(17) . . . . ?
N2 C29 C30 N3 46.67(17) . . . . ?
N1 C14 C15 N2 43.35(17) . . . . ?
C72 C71 C70 C75 1.0(2) . . . . ?
C72 C71 C70 B2 -174.29(14) . . . . ?
C72 C73 C74 C75 0.3(2) . . . . ?
C76 C81 C80 C79 -1.7(2) . . . . ?
C71 C72 C73 C74 -0.5(2) . . . . ?
C71 C70 C75 C74 -1.2(2) . . . . ?
C71 C70 B2 C76 -155.65(13) . . . . ?
C71 C70 B2 C82 -37.38(18) . . . . ?
C71 C70 B2 C88 84.69(17) . . . . ?
C16 P2 O2 Co1 -119.34(7) . . . . ?
C16 P2 C22 C27 15.03(15) . . . . ?
C16 P2 C22 C23 -162.25(13) . . . . ?
C16 P2 C28 N2 93.43(11) . . . . ?
C16 C21 C20 C19 1.2(3) . . . . ?
C16 C17 C18 C19 1.0(3) . . . . ?
C44 P3 O3 Co1 121.76(7) . . . . ?
C44 P3 C36 C41 93.14(15) . . . . ?
C44 P3 C36 C37 -82.53(17) . . . . ?
C44 P3 C31 N3 -152.95(11) . . . . ?
C44 C45 C32 C33 -0.5(3) . . . . ?
C44 C35 C34 C33 -0.4(3) . . . . ?
C82 C83 C84 C85 -0.6(2) . . . . ?
C82 C87 C86 C85 -0.8(3) . . . . ?
C12 P1 O1 Co1 -129.55(7) . . . . ?
C12 P1 C1 C6 -1.99(16) . . . . ?
C12 P1 C1 C2 179.14(13) . . . . ?
C12 P1 C13 N1 103.18(11) . . . . ?
C12 C7 C8 C9 1.2(3) . . . . ?
C12 C11 C10 C9 1.0(3) . . . . ?
C83 C82 C87 C86 1.3(2) . . . . ?
C83 C82 B2 C76 -98.27(16) . . . . ?
C83 C82 B2 C70 143.42(14) . . . . ?
C83 C82 B2 C88 22.9(2) . . . . ?
C83 C84 C85 C86 1.1(3) . . . . ?
C81 C76 C77 C78 -0.4(2) . . . . ?
C81 C76 B2 C82 -29.36(19) . . . . ?
C81 C76 B2 C70 90.07(16) . . . . ?
C81 C76 B2 C88 -151.19(14) . . . . ?
C73 C72 C71 C70 -0.1(2) . . . . ?
C70 C75 C74 C73 0.6(2) . . . . ?
C75 C70 B2 C76 29.44(19) . . . . ?
C75 C70 B2 C82 147.71(14) . . . . ?
C75 C70 B2 C88 -90.22(17) . . . . ?
C79 C78 C77 C76 -0.6(3) . . . . ?
C87 C82 C83 C84 -0.6(2) . . . . ?
C87 C82 B2 C76 77.73(17) . . . . ?
C87 C82 B2 C70 -40.58(18) . . . . ?
C87 C82 B2 C88 -161.11(13) . . . . ?
C87 C86 C85 C84 -0.4(3) . . . . ?
C22 P2 O2 Co1 120.78(7) . . . . ?
C22 P2 C16 C21 -77.99(15) . . . . ?
C22 P2 C16 C17 96.22(13) . . . . ?
C22 P2 C28 N2 -150.18(10) . . . . ?
C22 C27 C26 C25 -0.2(2) . . . . ?
C22 C23 C24 C25 -0.1(3) . . . . ?
C78 C79 C80 C81 0.5(2) . . . . ?
C77 C76 C81 C80 1.5(2) . . . . ?
C77 C76 B2 C82 156.47(14) . . . . ?
C77 C76 B2 C70 -84.10(17) . . . . ?
C77 C76 B2 C88 34.64(19) . . . . ?
C1 P1 O1 Co1 109.32(8) . . . . ?
C1 P1 C12 C7 -67.33(15) . . . . ?
C1 P1 C12 C11 106.46(14) . . . . ?
C1 P1 C13 N1 -141.66(10) . . . . ?
C1 C6 C5 C4 -1.7(3) . . . . ?
C1 C2 C3 C4 -1.4(3) . . . . ?
C88 C93 C92 C91 0.7(3) . . . . ?
C88 C89 C90 C91 -0.2(4) . . . . ?
C80 C79 C78 C77 0.6(3) . . . . ?
C21 C16 C17 C18 0.4(3) . . . . ?
C21 C20 C19 C18 0.2(3) . . . . ?
C6 C1 C2 C3 1.5(3) . . . . ?
C65 C66 C67 C68 0.8(3) . . . . ?
C65 C64 C69 C68 2.8(3) . . . . ?
C65 C64 B1 C46 117.28(17) . . . . ?
C65 C64 B1 C58 -3.0(2) . . . . ?
C65 C64 B1 C52 -123.48(17) . . . . ?
C14 N1 C43 C42 -131.35(13) . . . . ?
C14 N1 C13 P1 152.03(10) . . . . ?
C27 C22 C23 C24 -0.2(3) . . . . ?
C27 C26 C25 C24 0.0(3) . . . . ?
C28 P2 O2 Co1 3.38(9) . . . . ?
C28 P2 C16 C21 38.75(15) . . . . ?
C28 P2 C16 C17 -147.04(12) . . . . ?
C28 P2 C22 C27 -104.32(14) . . . . ?
C28 P2 C22 C23 78.40(14) . . . . ?
C28 N2 C29 C30 -163.60(12) . . . . ?
C28 N2 C15 C14 102.73(14) . . . . ?
C66 C65 C64 C69 -2.1(3) . . . . ?
C66 C65 C64 B1 178.99(16) . . . . ?
C66 C67 C68 C69 -0.1(3) . . . . ?
C36 P3 O3 Co1 -116.37(8) . . . . ?
C36 P3 C44 C45 -158.36(13) . . . . ?
C36 P3 C44 C35 21.73(16) . . . . ?
C36 P3 C31 N3 91.25(12) . . . . ?
C36 C41 C40 C39 1.3(3) . . . . ?
C36 C37 C38 C39 -1.0(4) . . . . ?
C29 N2 C28 P2 153.75(10) . . . . ?
C29 N2 C15 C14 -132.26(13) . . . . ?
C42 N3 C31 P3 153.06(10) . . . . ?
C42 N3 C30 C29 -133.08(13) . . . . ?
C7 C12 C11 C10 1.4(3) . . . . ?
C7 C8 C9 C10 1.2(3) . . . . ?
C43 N1 C14 C15 71.39(15) . . . . ?
C43 N1 C13 P1 -82.38(13) . . . . ?
C26 C25 C24 C23 0.2(3) . . . . ?
C93 C88 C89 C90 0.8(3) . . . . ?
C93 C88 B2 C76 47.9(2) . . . . ?
C93 C88 B2 C82 -72.20(19) . . . . ?
C93 C88 B2 C70 166.41(15) . . . . ?
C93 C92 C91 C90 -0.1(3) . . . . ?
C64 C65 C66 C67 0.4(3) . . . . ?
C64 C69 C68 C67 -1.7(3) . . . . ?
C46 C51 C50 C49 -0.3(3) . . . . ?
C46 C47 C48 C49 0.9(3) . . . . ?
C31 P3 O3 Co1 6.59(9) . . . . ?
C31 P3 C44 C45 82.96(14) . . . . ?
C31 P3 C44 C35 -96.95(15) . . . . ?
C31 P3 C36 C41 -152.67(13) . . . . ?
C31 P3 C36 C37 31.66(18) . . . . ?
C31 N3 C42 C43 -163.63(12) . . . . ?
C31 N3 C30 C29 100.87(15) . . . . ?
C8 C9 C10 C11 -2.3(3) . . . . ?
C13 P1 O1 Co1 -8.42(9) . . . . ?
C13 P1 C12 C7 47.88(16) . . . . ?
C13 P1 C12 C11 -138.33(13) . . . . ?
C13 P1 C1 C6 -118.89(14) . . . . ?
C13 P1 C1 C2 62.23(14) . . . . ?
C13 N1 C14 C15 -162.19(12) . . . . ?
C13 N1 C43 C42 103.85(14) . . . . ?
C51 C46 C47 C48 -1.7(3) . . . . ?
C51 C46 B1 C64 130.39(16) . . . . ?
C51 C46 B1 C58 -110.08(17) . . . . ?
C51 C46 B1 C52 11.2(2) . . . . ?
C51 C50 C49 C48 -0.7(3) . . . . ?
C11 C12 C7 C8 -2.5(3) . . . . ?
C45 C44 C35 C34 -0.1(3) . . . . ?
C45 C32 C33 C34 -0.1(3) . . . . ?
C89 C88 C93 C92 -1.0(3) . . . . ?
C89 C88 B2 C76 -133.51(17) . . . . ?
C89 C88 B2 C82 106.43(18) . . . . ?
C89 C88 B2 C70 -15.0(2) . . . . ?
C89 C90 C91 C92 -0.1(4) . . . . ?
C63 C62 C61 C60 -1.1(3) . . . . ?
C63 C58 B1 C64 -58.76(19) . . . . ?
C63 C58 B1 C46 -176.26(14) . . . . ?
C63 C58 B1 C52 62.04(19) . . . . ?
C15 N2 C28 P2 -80.38(13) . . . . ?
C15 N2 C29 C30 70.02(15) . . . . ?
C59 C58 B1 C64 122.60(16) . . . . ?
C59 C58 B1 C46 5.1(2) . . . . ?
C59 C58 B1 C52 -116.60(17) . . . . ?
C59 C60 C61 C62 -0.1(3) . . . . ?
C2 C1 C6 C5 0.0(3) . . . . ?
C20 C19 C18 C17 -1.3(3) . . . . ?
C62 C63 C58 C59 0.5(3) . . . . ?
C62 C63 C58 B1 -178.29(16) . . . . ?
C23 C22 C27 C26 0.4(2) . . . . ?
C30 N3 C42 C43 69.48(16) . . . . ?
C30 N3 C31 P3 -80.37(13) . . . . ?
C17 C16 C21 C20 -1.5(3) . . . . ?
C58 C63 C62 C61 0.9(3) . . . . ?
C58 C59 C60 C61 1.7(3) . . . . ?
C50 C49 C48 C47 0.4(3) . . . . ?
C60 C59 C58 C63 -1.8(3) . . . . ?
C60 C59 C58 B1 176.96(16) . . . . ?
C5 C4 C3 C2 -0.2(3) . . . . ?
C3 C4 C5 C6 1.8(3) . . . . ?
C52 C53 C54 C55 -1.1(3) . . . . ?
C52 C57 C56 C55 1.9(3) . . . . ?
C41 C36 C37 C38 0.4(3) . . . . ?
C41 C40 C39 C38 -1.9(4) . . . . ?
C35 C44 C45 C32 0.5(3) . . . . ?
C53 C52 C57 C56 -4.1(3) . . . . ?
C53 C52 B1 C64 117.22(18) . . . . ?
C53 C52 B1 C46 -125.75(17) . . . . ?
C53 C52 B1 C58 -3.5(2) . . . . ?
C53 C54 C55 C56 -1.4(3) . . . . ?
C32 C33 C34 C35 0.5(3) . . . . ?
C69 C64 B1 C46 -61.5(2) . . . . ?
C69 C64 B1 C58 178.24(16) . . . . ?
C69 C64 B1 C52 57.7(2) . . . . ?
C37 C36 C41 C40 -0.5(3) . . . . ?
C47 C46 C51 C50 1.4(2) . . . . ?
C47 C46 B1 C64 -48.7(2) . . . . ?
C47 C46 B1 C58 70.9(2) . . . . ?
C47 C46 B1 C52 -167.82(16) . . . . ?
C57 C52 C53 C54 3.7(3) . . . . ?
C57 C52 B1 C64 -62.7(2) . . . . ?
C57 C52 B1 C46 54.3(2) . . . . ?
C57 C52 B1 C58 176.49(15) . . . . ?
C57 C56 C55 C54 1.0(3) . . . . ?
B2 C76 C81 C80 -172.96(14) . . . . ?
B2 C76 C77 C78 174.19(15) . . . . ?
B2 C82 C83 C84 175.57(14) . . . . ?
B2 C82 C87 C86 -175.08(15) . . . . ?
B2 C70 C75 C74 173.98(14) . . . . ?
B2 C88 C93 C92 177.71(17) . . . . ?
B2 C88 C89 C90 -178.0(2) . . . . ?
C40 C39 C38 C37 1.7(4) . . . . ?
B1 C64 C69 C68 -178.31(19) . . . . ?
B1 C46 C51 C50 -177.68(15) . . . . ?
B1 C46 C47 C48 177.42(19) . . . . ?
B1 C52 C53 C54 -176.25(17) . . . . ?
B1 C52 C57 C56 175.83(17) . . . . ?
C100 O4 C99 C98 180.0(3) . . . . ?
C99 O4 C100 C101 -177.0(3) . . . . ?
C95 O5 C96 C97 -178.5(4) . . . . ?
C96 O5 C95 C94 178.6(4) . . . . ?
